data_4318630
loop_
_publ_author_name
'Eugen Stulz'
'Michael Maue'
'Neil Feeder'
'Simon J. Teat'
'Yiu-Fai Ng'
'Andrew D. Bond'
'Scott L. Darling'
'Jeremy K. M. Sanders'

_publ_section_title
;
 Phosphine and Phosphonite Complexes of a Ruthenium(II) Porphyrin. 1.
 Synthesis, Structure, and Solution State Studies
;
_journal_name_full 'Inorganic Chemistry'
_journal_page_first 5255
_journal_page_last 5268
_journal_paper_doi 10.1021/ic025727y
_journal_volume 41
_journal_year 2002
_chemical_formula_moiety 'C108 H106 N4 P2 Ru, 4(C H Cl3)'
_chemical_formula_sum 'C112 H110 Cl12 N4 P2 Ru'
_chemical_formula_weight 2100.45
_space_group_IT_number 2
_symmetry_cell_setting triclinic
_symmetry_space_group_name_Hall '-P 1'
_symmetry_space_group_name_H-M 'P -1'
_atom_sites_solution_hydrogens geom
_atom_sites_solution_primary direct
_atom_sites_solution_secondary difmap
_audit_creation_method SHELXL-97
_cell_angle_alpha 87.730(2)
_cell_angle_beta 83.010(2)
_cell_angle_gamma 67.105(2)
_cell_formula_units_Z 1
_cell_length_a 13.8041(7)
_cell_length_b 13.8388(8)
_cell_length_c 14.7719(8)
_cell_measurement_reflns_used 20080
_cell_measurement_temperature 150(2)
_cell_measurement_theta_max 29.18
_cell_measurement_theta_min 3.04
_cell_volume 2580.2(2)
_computing_cell_refinement 'Bruker SAINT (Bruker AXS, 1994)'
_computing_data_collection 'Bruker SMART (Bruker AXS, 1994)'
_computing_data_reduction 'Bruker SAINT (Bruker AXS, 1994)'
_computing_molecular_graphics 'XP (Sheldrick, 1996)'
_computing_publication_material 'SHELXL-97 (Sheldrick, 1997)'
_computing_structure_refinement 'SHELXL-97 (Sheldrick, 1997)'
_computing_structure_solution 'SHELXS-97 (Sheldrick, 1990)'
_diffrn_ambient_temperature 150(2)
_diffrn_detector_area_resol_mean 8.192
_diffrn_measured_fraction_theta_full 0.856
_diffrn_measured_fraction_theta_max 0.856
_diffrn_measurement_device_type 'Bruker SMART CCD'
_diffrn_measurement_method 'Thin slice \w-scans'
_diffrn_radiation_monochromator 'Silicon 111'
_diffrn_radiation_source 'Daresbury SRS, Station 9.8'
_diffrn_radiation_type synchrotron
_diffrn_radiation_wavelength 0.6923
_diffrn_reflns_av_R_equivalents 0.0258
_diffrn_reflns_av_sigmaI/netI 0.0430
_diffrn_reflns_limit_h_max 19
_diffrn_reflns_limit_h_min -18
_diffrn_reflns_limit_k_max 19
_diffrn_reflns_limit_k_min -18
_diffrn_reflns_limit_l_max 20
_diffrn_reflns_limit_l_min -20
_diffrn_reflns_number 25065
_diffrn_reflns_theta_full 29.44
_diffrn_reflns_theta_max 29.44
_diffrn_reflns_theta_min 1.73
_diffrn_standards_number 0
_exptl_absorpt_coefficient_mu 0.544
_exptl_absorpt_correction_T_max 0.9681
_exptl_absorpt_correction_T_min 0.9578
_exptl_absorpt_correction_type multi-scan
_exptl_absorpt_process_details
;

Correction applied by SADABS - note that the transmission factors are

not real since they include corrections for beam decay and possibly

crystal decay (the two cannot be distinguished).



The numbers listed in the CIF are those calculated by SHELXL.

;
_exptl_crystal_colour red
_exptl_crystal_density_diffrn 1.352
_exptl_crystal_density_method 'not measured'
_exptl_crystal_description block
_exptl_crystal_F_000 1088
_exptl_crystal_size_max 0.08
_exptl_crystal_size_mid 0.08
_exptl_crystal_size_min 0.06
_refine_diff_density_max 1.021
_refine_diff_density_min -1.402
_refine_diff_density_rms 0.083
_refine_ls_extinction_method none
_refine_ls_goodness_of_fit_ref 1.040
_refine_ls_hydrogen_treatment mixed
_refine_ls_matrix_type full
_refine_ls_number_parameters 604
_refine_ls_number_reflns 13243
_refine_ls_number_restraints 18
_refine_ls_restrained_S_all 1.044
_refine_ls_R_factor_all 0.0619
_refine_ls_R_factor_gt 0.0514
_refine_ls_shift/su_max 0.024
_refine_ls_shift/su_mean 0.002
_refine_ls_structure_factor_coef Fsqd
_refine_ls_weighting_details 'calc w=1/[\s^2^(Fo^2^)+(0.0869P)^2^+1.3889P] where P=(Fo^2^+2Fc^2^)/3'
_refine_ls_weighting_scheme calc
_refine_ls_wR_factor_gt 0.1333
_refine_ls_wR_factor_ref 0.1365
_reflns_number_gt 11428
_reflns_number_total 13243
_reflns_threshold_expression >2sigma(I)
_cod_data_source_file ic025727y_3.cif
_cod_data_source_block js0007
_cod_database_code 4318630

loop_
_symmetry_equiv_pos_as_xyz
'x, y, z'
'-x, -y, -z'

loop_
_atom_site_label
_atom_site_type_symbol
_atom_site_fract_x
_atom_site_fract_y
_atom_site_fract_z
_atom_site_U_iso_or_equiv
_atom_site_adp_type
_atom_site_occupancy
_atom_site_symmetry_multiplicity
_atom_site_calc_flag
_atom_site_refinement_flags
_atom_site_disorder_assembly
_atom_site_disorder_group
Ru1 Ru 0.5000 0.5000 0.5000 0.01295(7) Uani 1 2 d S . .
P1 P 0.62145(4) 0.57665(4) 0.47447(3) 0.01637(11) Uani 1 1 d . . .
N1 N 0.50264(13) 0.51201(13) 0.63844(11) 0.0161(3) Uani 1 1 d . . .
N2 N 0.38073(13) 0.64649(13) 0.49408(11) 0.0162(3) Uani 1 1 d . . .
C1 C 0.43752(16) 0.59820(16) 0.68917(14) 0.0183(4) Uani 1 1 d . . .
C2 C 0.35991(16) 0.68642(16) 0.65735(14) 0.0195(4) Uani 1 1 d . . .
H2 H 0.3189 0.7380 0.7023 0.023 Uiso 1 1 calc R . .
C3 C 0.33360(16) 0.71012(15) 0.56919(14) 0.0185(4) Uani 1 1 d . . .
C4 C 0.25531(17) 0.80828(16) 0.54228(15) 0.0218(4) Uani 1 1 d . . .
C5 C 0.25654(17) 0.80383(16) 0.45039(15) 0.0217(4) Uani 1 1 d . . .
C6 C 0.33515(16) 0.70058(15) 0.41939(14) 0.0181(4) Uani 1 1 d . . .
C7 C 0.36103(16) 0.65957(16) 0.33014(14) 0.0180(4) Uani 1 1 d . . .
C8 C 0.43520(15) 0.55916(16) 0.30314(13) 0.0170(4) Uani 1 1 d . . .
C9 C 0.46168(17) 0.51204(17) 0.21129(14) 0.0204(4) Uani 1 1 d . . .
C10 C 0.53947(17) 0.41545(17) 0.21679(14) 0.0206(4) Uani 1 1 d . . .
C11 C 0.1861(2) 0.89212(19) 0.39656(18) 0.0331(5) Uani 1 1 d . . .
H11A H 0.1328 0.8716 0.3743 0.050 Uiso 1 1 calc R . .
H11B H 0.2288 0.9078 0.3446 0.050 Uiso 1 1 calc R . .
H11C H 0.1508 0.9545 0.4357 0.050 Uiso 1 1 calc R . .
C12 C 0.41574(19) 0.55636(19) 0.12405(15) 0.0257(4) Uani 1 1 d . . .
H12A H 0.4447 0.5023 0.0761 0.039 Uiso 1 1 calc R . .
H12B H 0.4341 0.6165 0.1054 0.039 Uiso 1 1 calc R . .
H12C H 0.3386 0.5791 0.1339 0.039 Uiso 1 1 calc R . .
C13 C 0.18608(19) 0.89627(18) 0.60675(17) 0.0287(5) Uani 1 1 d . . .
H13A H 0.1800 0.9639 0.5780 0.034 Uiso 1 1 calc R . .
H13B H 0.2205 0.8900 0.6629 0.034 Uiso 1 1 calc R . .
C14 C 0.0761(3) 0.8972(3) 0.6324(3) 0.0657(12) Uani 1 1 d . . .
H14A H 0.0407 0.9054 0.5773 0.099 Uiso 1 1 calc R . .
H14B H 0.0351 0.9557 0.6744 0.099 Uiso 1 1 calc R . .
H14C H 0.0813 0.8310 0.6620 0.099 Uiso 1 1 calc R . .
C15 C 0.59342(19) 0.33369(19) 0.14356(15) 0.0275(5) Uani 1 1 d . . .
H15A H 0.5456 0.3457 0.0958 0.033 Uiso 1 1 calc R . .
H15B H 0.6043 0.2640 0.1703 0.033 Uiso 1 1 calc R . .
C16 C 0.6994(2) 0.3310(3) 0.0987(2) 0.0432(7) Uani 1 1 d . . .
H16A H 0.6886 0.3960 0.0646 0.065 Uiso 1 1 calc R . .
H16B H 0.7320 0.2709 0.0568 0.065 Uiso 1 1 calc R . .
H16C H 0.7459 0.3246 0.1456 0.065 Uiso 1 1 calc R . .
C17 C 0.30602(16) 0.72998(16) 0.25662(14) 0.0195(4) Uani 1 1 d . . .
C18 C 0.35426(17) 0.79111(17) 0.20765(15) 0.0222(4) Uani 1 1 d . . .
H18 H 0.4209 0.7874 0.2217 0.027 Uiso 1 1 calc R . .
C19 C 0.30619(17) 0.85728(17) 0.13859(15) 0.0226(4) Uani 1 1 d D A .
C20 C 0.20798(18) 0.85980(17) 0.11986(16) 0.0238(4) Uani 1 1 d . . .
H20 H 0.1741 0.9046 0.0730 0.029 Uiso 1 1 calc R . .
C21 C 0.15827(17) 0.79975(17) 0.16685(15) 0.0213(4) Uani 1 1 d . . .
C22 C 0.20890(16) 0.73449(16) 0.23621(14) 0.0203(4) Uani 1 1 d . . .
H22 H 0.1763 0.6929 0.2696 0.024 Uiso 1 1 calc R . .
C23 C 0.05216(18) 0.80147(19) 0.14361(17) 0.0261(4) Uani 1 1 d . . .
C24 C 0.0673(3) 0.6919(3) 0.1142(3) 0.0604(11) Uani 1 1 d . . .
H24A H 0.0000 0.6925 0.0987 0.091 Uiso 1 1 calc R . .
H24B H 0.0911 0.6428 0.1642 0.091 Uiso 1 1 calc R . .
H24C H 0.1206 0.6697 0.0607 0.091 Uiso 1 1 calc R . .
C25 C 0.0101(3) 0.8767(3) 0.0664(3) 0.0593(11) Uani 1 1 d . . .
H25A H 0.0588 0.8524 0.0104 0.089 Uiso 1 1 calc R . .
H25B H 0.0042 0.9470 0.0824 0.089 Uiso 1 1 calc R . .
H25C H -0.0598 0.8791 0.0567 0.089 Uiso 1 1 calc R . .
C26 C -0.0287(2) 0.8341(4) 0.2278(3) 0.0593(10) Uani 1 1 d . . .
H26A H -0.0960 0.8335 0.2136 0.089 Uiso 1 1 calc R . .
H26B H -0.0394 0.9050 0.2467 0.089 Uiso 1 1 calc R . .
H26C H -0.0029 0.7850 0.2773 0.089 Uiso 1 1 calc R . .
C27 C 0.35680(18) 0.92594(18) 0.08483(16) 0.0280(5) Uani 1 1 d D . .
C28 C 0.3488(5) 1.0154(4) 0.1431(4) 0.0471(14) Uiso 0.50 1 d PD A 1
H28A H 0.3777 1.0611 0.1071 0.071 Uiso 0.50 1 calc PR A 1
H28B H 0.3891 0.9881 0.1952 0.071 Uiso 0.50 1 calc PR A 1
H28C H 0.2744 1.0557 0.1653 0.071 Uiso 0.50 1 calc PR A 1
C29 C 0.3048(5) 0.9684(5) -0.0025(4) 0.0432(13) Uiso 0.50 1 d PD A 1
H29A H 0.2347 1.0237 0.0135 0.065 Uiso 0.50 1 calc PR A 1
H29B H 0.2974 0.9113 -0.0345 0.065 Uiso 0.50 1 calc PR A 1
H29C H 0.3490 0.9971 -0.0423 0.065 Uiso 0.50 1 calc PR A 1
C30 C 0.4741(4) 0.8575(5) 0.0537(4) 0.0476(14) Uiso 0.50 1 d PD A 1
H30A H 0.5067 0.8998 0.0171 0.071 Uiso 0.50 1 calc PR A 1
H30B H 0.4782 0.7983 0.0171 0.071 Uiso 0.50 1 calc PR A 1
H30C H 0.5117 0.8311 0.1074 0.071 Uiso 0.50 1 calc PR A 1
C28' C 0.4599(4) 0.9175(5) 0.1198(4) 0.0461(14) Uiso 0.50 1 d PD A 2
H28D H 0.4872 0.9655 0.0855 0.069 Uiso 0.50 1 calc PR A 2
H28E H 0.5123 0.8454 0.1114 0.069 Uiso 0.50 1 calc PR A 2
H28F H 0.4461 0.9363 0.1847 0.069 Uiso 0.50 1 calc PR A 2
C29' C 0.2790(5) 1.0417(4) 0.0979(5) 0.0492(15) Uiso 0.50 1 d PD A 2
H29D H 0.2665 1.0606 0.1627 0.074 Uiso 0.50 1 calc PR A 2
H29E H 0.2119 1.0508 0.0759 0.074 Uiso 0.50 1 calc PR A 2
H29F H 0.3095 1.0871 0.0633 0.074 Uiso 0.50 1 calc PR A 2
C30' C 0.3768(6) 0.8990(6) -0.0155(4) 0.0571(17) Uiso 0.50 1 d PD A 2
H30D H 0.3090 0.9207 -0.0406 0.086 Uiso 0.50 1 calc PR A 2
H30E H 0.4155 0.8232 -0.0238 0.086 Uiso 0.50 1 calc PR A 2
H30F H 0.4188 0.9358 -0.0473 0.086 Uiso 0.50 1 calc PR A 2
C31 C 0.65367(16) 0.60592(17) 0.36062(15) 0.0212(4) Uani 1 1 d . . .
C32 C 0.67150(17) 0.62578(17) 0.28208(16) 0.0226(4) Uani 1 1 d . . .
C33 C 0.69571(17) 0.64974(18) 0.18890(15) 0.0240(4) Uani 1 1 d . . .
C34 C 0.75114(19) 0.7146(2) 0.16774(17) 0.0286(5) Uani 1 1 d . . .
H34 H 0.7725 0.7436 0.2151 0.034 Uiso 1 1 calc R . .
C35 C 0.7750(2) 0.7366(2) 0.07793(18) 0.0332(5) Uani 1 1 d . . .
H35 H 0.8119 0.7816 0.0636 0.040 Uiso 1 1 calc R . .
C36 C 0.7454(2) 0.6935(3) 0.00866(18) 0.0416(7) Uani 1 1 d . . .
H36 H 0.7631 0.7080 -0.0531 0.050 Uiso 1 1 calc R . .
C37 C 0.6901(3) 0.6292(3) 0.0292(2) 0.0480(8) Uani 1 1 d . . .
H37 H 0.6698 0.5997 -0.0186 0.058 Uiso 1 1 calc R . .
C38 C 0.6643(2) 0.6079(2) 0.11932(18) 0.0356(6) Uani 1 1 d . . .
H38 H 0.6253 0.5647 0.1335 0.043 Uiso 1 1 calc R . .
C39 C 0.58837(18) 0.69945(17) 0.52619(16) 0.0231(4) Uani 1 1 d . . .
C40 C 0.56132(19) 0.78546(18) 0.55850(16) 0.0259(4) Uani 1 1 d . . .
C41 C 0.52830(19) 0.88852(18) 0.59642(17) 0.0266(4) Uani 1 1 d . . .
C42 C 0.4321(2) 0.9317(2) 0.6504(2) 0.0400(6) Uani 1 1 d . . .
H42 H 0.3900 0.8915 0.6646 0.048 Uiso 1 1 calc R . .
C43 C 0.3970(3) 1.0334(2) 0.6839(2) 0.0482(7) Uani 1 1 d . . .
H43 H 0.3310 1.0628 0.7209 0.058 Uiso 1 1 calc R . .
C44 C 0.4579(3) 1.0916(2) 0.6634(2) 0.0422(7) Uani 1 1 d . . .
H44 H 0.4333 1.1615 0.6858 0.051 Uiso 1 1 calc R . .
C45 C 0.5544(2) 1.0491(2) 0.6106(2) 0.0375(6) Uani 1 1 d . . .
H45 H 0.5963 1.0896 0.5971 0.045 Uiso 1 1 calc R . .
C46 C 0.5903(2) 0.94729(19) 0.57706(18) 0.0305(5) Uani 1 1 d . . .
H46 H 0.6569 0.9178 0.5410 0.037 Uiso 1 1 calc R . .
C47 C 0.74695(17) 0.50517(17) 0.50901(15) 0.0225(4) Uani 1 1 d . . .
C48 C 0.83248(18) 0.44952(18) 0.53016(16) 0.0243(4) Uani 1 1 d . . .
C49 C 0.93706(17) 0.38333(18) 0.54913(16) 0.0240(4) Uani 1 1 d . . .
C50 C 0.99827(18) 0.4229(2) 0.59266(18) 0.0285(5) Uani 1 1 d . . .
H50 H 0.9694 0.4938 0.6132 0.034 Uiso 1 1 calc R . .
C51 C 1.10130(19) 0.3585(2) 0.60586(19) 0.0345(6) Uani 1 1 d . . .
H51 H 1.1428 0.3854 0.6358 0.041 Uiso 1 1 calc R . .
C52 C 1.1437(2) 0.2564(2) 0.5761(2) 0.0392(6) Uani 1 1 d . . .
H52 H 1.2144 0.2129 0.5853 0.047 Uiso 1 1 calc R . .
C53 C 1.0837(2) 0.2163(2) 0.5324(2) 0.0412(6) Uani 1 1 d . . .
H53 H 1.1137 0.1457 0.5113 0.049 Uiso 1 1 calc R . .
C54 C 0.9801(2) 0.2790(2) 0.51943(19) 0.0339(5) Uani 1 1 d . . .
H54 H 0.9387 0.2511 0.4905 0.041 Uiso 1 1 calc R . .
C60 C 0.2886(2) 0.3427(2) 0.27740(18) 0.0356(5) Uani 1 1 d . . .
H60 H 0.3264 0.3649 0.3208 0.043 Uiso 1 1 calc R . .
Cl1 Cl 0.21505(7) 0.45316(6) 0.21711(5) 0.04705(18) Uani 1 1 d . . .
Cl2 Cl 0.20424(6) 0.29130(7) 0.34065(6) 0.0507(2) Uani 1 1 d . . .
Cl3 Cl 0.38343(7) 0.24834(7) 0.20253(6) 0.0531(2) Uani 1 1 d . . .
C61 C 0.9941(3) 0.3634(3) 0.1907(3) 0.0550(8) Uani 1 1 d . . .
H61 H 1.0577 0.3670 0.2141 0.066 Uiso 1 1 calc R . .
Cl4 Cl 0.89388(9) 0.39294(8) 0.28141(7) 0.0714(3) Uani 1 1 d . . .
Cl5 Cl 1.02946(12) 0.23797(10) 0.14944(10) 0.0948(4) Uani 1 1 d . . .
Cl6 Cl 0.95947(11) 0.45389(11) 0.10368(10) 0.0933(4) Uani 1 1 d . . .

loop_
_atom_site_aniso_label
_atom_site_aniso_U_11
_atom_site_aniso_U_22
_atom_site_aniso_U_33
_atom_site_aniso_U_23
_atom_site_aniso_U_13
_atom_site_aniso_U_12
Ru1 0.01464(10) 0.01376(10) 0.01207(11) 0.00104(7) -0.00502(7) -0.00632(8)
P1 0.0183(2) 0.0178(2) 0.0160(2) 0.00153(18) -0.00591(18) -0.00915(19)
N1 0.0178(7) 0.0168(7) 0.0160(8) 0.0018(6) -0.0061(6) -0.0082(6)
N2 0.0189(8) 0.0181(7) 0.0142(7) 0.0016(6) -0.0068(6) -0.0087(6)
C1 0.0208(9) 0.0217(9) 0.0150(9) -0.0002(7) -0.0052(7) -0.0099(8)
C2 0.0215(9) 0.0186(9) 0.0182(9) -0.0026(7) -0.0040(7) -0.0069(7)
C3 0.0197(9) 0.0163(8) 0.0201(9) -0.0006(7) -0.0052(7) -0.0067(7)
C4 0.0228(10) 0.0173(9) 0.0245(10) 0.0002(8) -0.0076(8) -0.0056(8)
C5 0.0238(10) 0.0166(9) 0.0249(10) 0.0016(7) -0.0087(8) -0.0065(8)
C6 0.0187(9) 0.0160(8) 0.0204(9) 0.0033(7) -0.0074(7) -0.0065(7)
C7 0.0194(9) 0.0208(9) 0.0178(9) 0.0049(7) -0.0080(7) -0.0107(7)
C8 0.0193(9) 0.0212(9) 0.0149(9) 0.0031(7) -0.0066(7) -0.0114(7)
C9 0.0236(10) 0.0271(10) 0.0153(9) 0.0016(8) -0.0060(7) -0.0140(8)
C10 0.0251(10) 0.0252(10) 0.0140(9) -0.0002(7) -0.0047(7) -0.0118(8)
C11 0.0412(13) 0.0214(10) 0.0283(12) 0.0017(9) -0.0163(10) 0.0005(10)
C12 0.0316(11) 0.0309(11) 0.0150(9) 0.0019(8) -0.0084(8) -0.0109(9)
C13 0.0306(11) 0.0205(10) 0.0309(12) -0.0048(9) -0.0097(9) -0.0032(9)
C14 0.0323(15) 0.059(2) 0.099(3) -0.049(2) 0.0087(17) -0.0105(15)
C15 0.0346(12) 0.0301(11) 0.0173(10) -0.0043(8) -0.0067(9) -0.0104(9)
C16 0.0438(15) 0.0486(16) 0.0341(14) -0.0136(12) 0.0082(12) -0.0169(13)
C17 0.0236(10) 0.0193(9) 0.0184(9) 0.0042(7) -0.0083(7) -0.0102(8)
C18 0.0224(10) 0.0232(9) 0.0254(10) 0.0058(8) -0.0091(8) -0.0123(8)
C19 0.0268(10) 0.0222(9) 0.0231(10) 0.0066(8) -0.0066(8) -0.0135(8)
C20 0.0264(10) 0.0248(10) 0.0225(10) 0.0079(8) -0.0105(8) -0.0109(8)
C21 0.0227(10) 0.0239(9) 0.0204(10) 0.0046(8) -0.0093(8) -0.0109(8)
C22 0.0231(10) 0.0219(9) 0.0190(9) 0.0044(7) -0.0070(7) -0.0112(8)
C23 0.0236(10) 0.0306(11) 0.0285(11) 0.0079(9) -0.0129(8) -0.0133(9)
C24 0.0442(17) 0.0404(16) 0.105(3) -0.0083(18) -0.0410(19) -0.0155(14)
C25 0.0487(18) 0.082(3) 0.066(2) 0.046(2) -0.0408(17) -0.0405(18)
C26 0.0310(14) 0.104(3) 0.0485(19) -0.0151(19) -0.0024(13) -0.0320(18)
C27 0.0309(11) 0.0295(11) 0.0305(12) 0.0129(9) -0.0099(9) -0.0186(9)
C31 0.0216(9) 0.0228(9) 0.0237(10) 0.0021(8) -0.0048(8) -0.0131(8)
C32 0.0222(9) 0.0238(10) 0.0249(11) 0.0014(8) -0.0048(8) -0.0118(8)
C33 0.0230(10) 0.0295(11) 0.0211(10) 0.0029(8) -0.0032(8) -0.0118(9)
C34 0.0295(11) 0.0345(12) 0.0280(12) 0.0031(9) -0.0068(9) -0.0183(10)
C35 0.0320(12) 0.0443(14) 0.0312(13) 0.0102(11) -0.0064(10) -0.0234(11)
C36 0.0454(15) 0.068(2) 0.0218(12) 0.0111(12) -0.0040(11) -0.0338(15)
C37 0.064(2) 0.077(2) 0.0236(13) 0.0001(13) -0.0066(12) -0.0491(19)
C38 0.0451(15) 0.0507(15) 0.0242(12) 0.0014(11) -0.0051(10) -0.0326(13)
C39 0.0257(10) 0.0225(9) 0.0249(10) 0.0014(8) -0.0060(8) -0.0126(8)
C40 0.0301(11) 0.0252(10) 0.0258(11) 0.0016(8) -0.0092(9) -0.0127(9)
C41 0.0337(12) 0.0221(10) 0.0271(11) -0.0014(8) -0.0118(9) -0.0116(9)
C42 0.0381(14) 0.0317(13) 0.0512(17) -0.0084(12) -0.0049(12) -0.0139(11)
C43 0.0439(16) 0.0354(14) 0.0572(19) -0.0147(13) 0.0017(14) -0.0075(13)
C44 0.0537(17) 0.0223(11) 0.0480(17) -0.0079(11) -0.0177(13) -0.0077(11)
C45 0.0522(16) 0.0277(12) 0.0427(15) 0.0017(11) -0.0213(12) -0.0220(12)
C46 0.0381(13) 0.0264(11) 0.0317(12) 0.0000(9) -0.0111(10) -0.0156(10)
C47 0.0222(10) 0.0261(10) 0.0237(10) 0.0022(8) -0.0073(8) -0.0130(8)
C48 0.0247(10) 0.0271(10) 0.0247(11) 0.0038(8) -0.0076(8) -0.0129(9)
C49 0.0206(10) 0.0278(10) 0.0250(11) 0.0047(8) -0.0058(8) -0.0103(8)
C50 0.0245(11) 0.0326(12) 0.0328(12) 0.0031(9) -0.0095(9) -0.0142(9)
C51 0.0222(11) 0.0498(15) 0.0359(13) 0.0115(11) -0.0119(9) -0.0171(11)
C52 0.0210(11) 0.0476(15) 0.0388(14) 0.0123(12) -0.0055(10) -0.0029(11)
C53 0.0388(14) 0.0305(13) 0.0427(15) 0.0003(11) -0.0055(12) -0.0005(11)
C54 0.0360(13) 0.0297(12) 0.0367(14) 0.0013(10) -0.0132(10) -0.0110(10)
C60 0.0394(14) 0.0448(14) 0.0273(12) 0.0048(11) -0.0101(10) -0.0199(12)
Cl1 0.0578(4) 0.0421(4) 0.0410(4) 0.0106(3) -0.0100(3) -0.0189(3)
Cl2 0.0448(4) 0.0585(5) 0.0510(4) 0.0216(4) -0.0102(3) -0.0230(4)
Cl3 0.0481(4) 0.0596(5) 0.0408(4) 0.0026(3) -0.0068(3) -0.0090(4)
C61 0.0435(17) 0.061(2) 0.058(2) -0.0087(17) -0.0094(15) -0.0160(16)
Cl4 0.0789(7) 0.0608(5) 0.0520(5) -0.0109(4) 0.0123(5) -0.0075(5)
Cl5 0.1107(10) 0.0662(7) 0.0885(9) -0.0318(6) 0.0336(8) -0.0236(7)
Cl6 0.0814(8) 0.0901(9) 0.0791(8) 0.0242(7) 0.0063(6) -0.0084(7)

loop_
_atom_type_symbol
_atom_type_description
_atom_type_scat_dispersion_real
_atom_type_scat_dispersion_imag
_atom_type_scat_source
C C 0.0033 0.0016 'International Tables Vol C Tables 4.2.6.8 and 6.1.1.4'
H H 0.0000 0.0000 'International Tables Vol C Tables 4.2.6.8 and 6.1.1.4'
N N 0.0061 0.0033 'International Tables Vol C Tables 4.2.6.8 and 6.1.1.4'
P P 0.1023 0.0942 'International Tables Vol C Tables 4.2.6.8 and 6.1.1.4'
Ru Ru -1.2594 0.8363 'International Tables Vol C Tables 4.2.6.8 and 6.1.1.4'
Cl Cl 0.1484 0.1585 'International Tables Vol C Tables 4.2.6.8 and 6.1.1.4'

loop_
_geom_angle_atom_site_label_1
_geom_angle_atom_site_label_2
_geom_angle_atom_site_label_3
_geom_angle
_geom_angle_site_symmetry_1
_geom_angle_site_symmetry_3
_geom_angle_publ_flag
N2 Ru1 N2 180.000(1) 2_666 . ?
N2 Ru1 N1 93.04(7) 2_666 2_666 ?
N2 Ru1 N1 86.96(7) . 2_666 ?
N2 Ru1 N1 86.96(7) 2_666 . ?
N2 Ru1 N1 93.04(7) . . ?
N1 Ru1 N1 180.0 2_666 . ?
N2 Ru1 P1 88.92(5) 2_666 2_666 ?
N2 Ru1 P1 91.08(5) . 2_666 ?
N1 Ru1 P1 88.93(5) 2_666 2_666 ?
N1 Ru1 P1 91.07(5) . 2_666 ?
N2 Ru1 P1 91.08(5) 2_666 . ?
N2 Ru1 P1 88.92(5) . . ?
N1 Ru1 P1 91.07(5) 2_666 . ?
N1 Ru1 P1 88.93(5) . . ?
P1 Ru1 P1 180.00(3) 2_666 . ?
C47 P1 C39 101.66(11) . . ?
C47 P1 C31 101.95(10) . . ?
C39 P1 C31 100.12(10) . . ?
C47 P1 Ru1 116.40(7) . . ?
C39 P1 Ru1 117.28(8) . . ?
C31 P1 Ru1 116.73(7) . . ?
C1 N1 C8 107.32(17) . 2_666 ?
C1 N1 Ru1 123.07(13) . . ?
C8 N1 Ru1 129.61(14) 2_666 . ?
C3 N2 C6 107.28(16) . . ?
C3 N2 Ru1 123.26(13) . . ?
C6 N2 Ru1 129.44(14) . . ?
N1 C1 C2 125.95(18) . . ?
N1 C1 C10 110.09(18) . 2_666 ?
C2 C1 C10 123.96(19) . 2_666 ?
C1 C2 C3 129.18(19) . . ?
C1 C2 H2 115.4 . . ?
C3 C2 H2 115.4 . . ?
N2 C3 C2 125.43(18) . . ?
N2 C3 C4 109.90(18) . . ?
C2 C3 C4 124.61(19) . . ?
C5 C4 C3 107.10(19) . . ?
C5 C4 C13 128.0(2) . . ?
C3 C4 C13 124.9(2) . . ?
C4 C5 C6 107.22(18) . . ?
C4 C5 C11 123.1(2) . . ?
C6 C5 C11 129.7(2) . . ?
N2 C6 C7 124.01(18) . . ?
N2 C6 C5 108.48(18) . . ?
C7 C6 C5 127.49(18) . . ?
C6 C7 C8 126.00(18) . . ?
C6 C7 C17 117.07(18) . . ?
C8 C7 C17 116.92(18) . . ?
N1 C8 C7 123.84(18) 2_666 . ?
N1 C8 C9 108.53(17) 2_666 . ?
C7 C8 C9 127.63(18) . . ?
C10 C9 C8 107.11(18) . . ?
C10 C9 C12 123.3(2) . . ?
C8 C9 C12 129.57(19) . . ?
C9 C10 C1 106.91(18) . 2_666 ?
C9 C10 C15 129.1(2) . . ?
C1 C10 C15 123.99(19) 2_666 . ?
C5 C11 H11A 109.5 . . ?
C5 C11 H11B 109.5 . . ?
H11A C11 H11B 109.5 . . ?
C5 C11 H11C 109.5 . . ?
H11A C11 H11C 109.5 . . ?
H11B C11 H11C 109.5 . . ?
C9 C12 H12A 109.5 . . ?
C9 C12 H12B 109.5 . . ?
H12A C12 H12B 109.5 . . ?
C9 C12 H12C 109.5 . . ?
H12A C12 H12C 109.5 . . ?
H12B C12 H12C 109.5 . . ?
C4 C13 C14 113.3(2) . . ?
C4 C13 H13A 108.9 . . ?
C14 C13 H13A 108.9 . . ?
C4 C13 H13B 108.9 . . ?
C14 C13 H13B 108.9 . . ?
H13A C13 H13B 107.7 . . ?
C13 C14 H14A 109.5 . . ?
C13 C14 H14B 109.5 . . ?
H14A C14 H14B 109.5 . . ?
C13 C14 H14C 109.5 . . ?
H14A C14 H14C 109.5 . . ?
H14B C14 H14C 109.5 . . ?
C10 C15 C16 115.3(2) . . ?
C10 C15 H15A 108.5 . . ?
C16 C15 H15A 108.5 . . ?
C10 C15 H15B 108.5 . . ?
C16 C15 H15B 108.5 . . ?
H15A C15 H15B 107.5 . . ?
C15 C16 H16A 109.5 . . ?
C15 C16 H16B 109.5 . . ?
H16A C16 H16B 109.5 . . ?
C15 C16 H16C 109.5 . . ?
H16A C16 H16C 109.5 . . ?
H16B C16 H16C 109.5 . . ?
C22 C17 C18 119.85(18) . . ?
C22 C17 C7 120.98(18) . . ?
C18 C17 C7 119.17(18) . . ?
C19 C18 C17 121.08(19) . . ?
C19 C18 H18 119.5 . . ?
C17 C18 H18 119.5 . . ?
C18 C19 C20 117.47(19) . . ?
C18 C19 C27 122.04(19) . . ?
C20 C19 C27 120.49(18) . . ?
C21 C20 C19 122.87(19) . . ?
C21 C20 H20 118.6 . . ?
C19 C20 H20 118.6 . . ?
C20 C21 C22 117.98(19) . . ?
C20 C21 C23 122.06(19) . . ?
C22 C21 C23 119.95(19) . . ?
C17 C22 C21 120.74(19) . . ?
C17 C22 H22 119.6 . . ?
C21 C22 H22 119.6 . . ?
C26 C23 C24 109.1(3) . . ?
C26 C23 C25 109.1(3) . . ?
C24 C23 C25 108.2(3) . . ?
C26 C23 C21 109.3(2) . . ?
C24 C23 C21 109.0(2) . . ?
C25 C23 C21 112.1(2) . . ?
C23 C24 H24A 109.5 . . ?
C23 C24 H24B 109.5 . . ?
H24A C24 H24B 109.5 . . ?
C23 C24 H24C 109.5 . . ?
H24A C24 H24C 109.5 . . ?
H24B C24 H24C 109.5 . . ?
C23 C25 H25A 109.5 . . ?
C23 C25 H25B 109.5 . . ?
H25A C25 H25B 109.5 . . ?
C23 C25 H25C 109.5 . . ?
H25A C25 H25C 109.5 . . ?
H25B C25 H25C 109.5 . . ?
C23 C26 H26A 109.5 . . ?
C23 C26 H26B 109.5 . . ?
H26A C26 H26B 109.5 . . ?
C23 C26 H26C 109.5 . . ?
H26A C26 H26C 109.5 . . ?
H26B C26 H26C 109.5 . . ?
C28 C27 C30' 137.1(4) . . ?
C28 C27 C19 110.1(3) . . ?
C30' C27 C19 110.8(3) . . ?
C28 C27 C28' 64.3(3) . . ?
C30' C27 C28' 109.9(4) . . ?
C19 C27 C28' 112.5(3) . . ?
C28 C27 C29 109.7(3) . . ?
C30' C27 C29 41.6(3) . . ?
C19 C27 C29 111.6(3) . . ?
C28' C27 C29 134.4(4) . . ?
C28 C27 C30 110.4(3) . . ?
C30' C27 C30 67.3(4) . . ?
C19 C27 C30 108.6(3) . . ?
C28' C27 C30 48.0(3) . . ?
C29 C27 C30 106.3(3) . . ?
C28 C27 C29' 45.2(3) . . ?
C30' C27 C29' 108.7(4) . . ?
C19 C27 C29' 108.1(3) . . ?
C28' C27 C29' 106.7(3) . . ?
C29 C27 C29' 69.2(3) . . ?
C30 C27 C29' 141.8(4) . . ?
C27 C28 H28A 109.5 . . ?
C27 C28 H28B 109.5 . . ?
C27 C28 H28C 109.5 . . ?
C27 C29 H29A 109.5 . . ?
C27 C29 H29B 109.5 . . ?
C27 C29 H29C 109.5 . . ?
C27 C30 H30A 109.5 . . ?
C27 C30 H30B 109.5 . . ?
C27 C30 H30C 109.5 . . ?
C27 C28' H28D 109.5 . . ?
C27 C28' H28E 109.5 . . ?
H28D C28' H28E 109.5 . . ?
C27 C28' H28F 109.5 . . ?
H28D C28' H28F 109.5 . . ?
H28E C28' H28F 109.5 . . ?
C27 C29' H29D 109.5 . . ?
C27 C29' H29E 109.5 . . ?
H29D C29' H29E 109.5 . . ?
C27 C29' H29F 109.5 . . ?
H29D C29' H29F 109.5 . . ?
H29E C29' H29F 109.5 . . ?
C27 C30' H30D 109.5 . . ?
C27 C30' H30E 109.5 . . ?
H30D C30' H30E 109.5 . . ?
C27 C30' H30F 109.5 . . ?
H30D C30' H30F 109.5 . . ?
H30E C30' H30F 109.5 . . ?
C32 C31 P1 177.10(19) . . ?
C31 C32 C33 178.3(2) . . ?
C38 C33 C34 119.8(2) . . ?
C38 C33 C32 120.0(2) . . ?
C34 C33 C32 120.2(2) . . ?
C35 C34 C33 119.9(2) . . ?
C35 C34 H34 120.0 . . ?
C33 C34 H34 120.0 . . ?
C34 C35 C36 120.3(2) . . ?
C34 C35 H35 119.8 . . ?
C36 C35 H35 119.8 . . ?
C35 C36 C37 120.1(2) . . ?
C35 C36 H36 119.9 . . ?
C37 C36 H36 119.9 . . ?
C36 C37 C38 120.1(3) . . ?
C36 C37 H37 120.0 . . ?
C38 C37 H37 120.0 . . ?
C37 C38 C33 119.7(2) . . ?
C37 C38 H38 120.1 . . ?
C33 C38 H38 120.1 . . ?
C40 C39 P1 176.4(2) . . ?
C39 C40 C41 179.4(3) . . ?
C42 C41 C46 119.6(2) . . ?
C42 C41 C40 119.8(2) . . ?
C46 C41 C40 120.6(2) . . ?
C41 C42 C43 120.2(3) . . ?
C41 C42 H42 119.9 . . ?
C43 C42 H42 119.9 . . ?
C44 C43 C42 119.9(3) . . ?
C44 C43 H43 120.0 . . ?
C42 C43 H43 120.0 . . ?
C43 C44 C45 120.5(2) . . ?
C43 C44 H44 119.8 . . ?
C45 C44 H44 119.8 . . ?
C44 C45 C46 120.0(3) . . ?
C44 C45 H45 120.0 . . ?
C46 C45 H45 120.0 . . ?
C45 C46 C41 119.8(3) . . ?
C45 C46 H46 120.1 . . ?
C41 C46 H46 120.1 . . ?
C48 C47 P1 175.1(2) . . ?
C47 C48 C49 176.2(2) . . ?
C50 C49 C54 119.6(2) . . ?
C50 C49 C48 121.0(2) . . ?
C54 C49 C48 119.3(2) . . ?
C51 C50 C49 119.8(2) . . ?
C51 C50 H50 120.1 . . ?
C49 C50 H50 120.1 . . ?
C52 C51 C50 120.5(2) . . ?
C52 C51 H51 119.8 . . ?
C50 C51 H51 119.8 . . ?
C51 C52 C53 120.2(2) . . ?
C51 C52 H52 119.9 . . ?
C53 C52 H52 119.9 . . ?
C54 C53 C52 120.3(3) . . ?
C54 C53 H53 119.9 . . ?
C52 C53 H53 119.9 . . ?
C53 C54 C49 119.6(2) . . ?
C53 C54 H54 120.2 . . ?
C49 C54 H54 120.2 . . ?
Cl2 C60 Cl1 110.20(15) . . ?
Cl2 C60 Cl3 111.24(16) . . ?
Cl1 C60 Cl3 110.44(15) . . ?
Cl2 C60 H60 108.3 . . ?
Cl1 C60 H60 108.3 . . ?
Cl3 C60 H60 108.3 . . ?
Cl5 C61 Cl6 110.4(2) . . ?
Cl5 C61 Cl4 111.7(2) . . ?
Cl6 C61 Cl4 111.7(2) . . ?
Cl5 C61 H61 107.6 . . ?
Cl6 C61 H61 107.6 . . ?
Cl4 C61 H61 107.6 . . ?

loop_
_geom_bond_atom_site_label_1
_geom_bond_atom_site_label_2
_geom_bond_distance
_geom_bond_site_symmetry_2
_geom_bond_publ_flag
Ru1 N2 2.0621(17) 2_666 ?
Ru1 N2 2.0621(16) . ?
Ru1 N1 2.0642(17) 2_666 ?
Ru1 N1 2.0642(17) . ?
Ru1 P1 2.2970(5) 2_666 ?
Ru1 P1 2.2970(5) . ?
P1 C47 1.755(2) . ?
P1 C39 1.759(2) . ?
P1 C31 1.759(2) . ?
N1 C1 1.366(3) . ?
N1 C8 1.381(2) 2_666 ?
N2 C3 1.373(3) . ?
N2 C6 1.382(2) . ?
C1 C2 1.385(3) . ?
C1 C10 1.451(3) 2_666 ?
C2 C3 1.387(3) . ?
C2 H2 0.9500 . ?
C3 C4 1.446(3) . ?
C4 C5 1.359(3) . ?
C4 C13 1.506(3) . ?
C5 C6 1.467(3) . ?
C5 C11 1.502(3) . ?
C6 C7 1.405(3) . ?
C7 C8 1.406(3) . ?
C7 C17 1.499(3) . ?
C8 N1 1.381(2) 2_666 ?
C8 C9 1.471(3) . ?
C9 C10 1.357(3) . ?
C9 C12 1.508(3) . ?
C10 C1 1.451(3) 2_666 ?
C10 C15 1.500(3) . ?
C11 H11A 0.9800 . ?
C11 H11B 0.9800 . ?
C11 H11C 0.9800 . ?
C12 H12A 0.9800 . ?
C12 H12B 0.9800 . ?
C12 H12C 0.9800 . ?
C13 C14 1.515(4) . ?
C13 H13A 0.9900 . ?
C13 H13B 0.9900 . ?
C14 H14A 0.9800 . ?
C14 H14B 0.9800 . ?
C14 H14C 0.9800 . ?
C15 C16 1.518(4) . ?
C15 H15A 0.9900 . ?
C15 H15B 0.9900 . ?
C16 H16A 0.9800 . ?
C16 H16B 0.9800 . ?
C16 H16C 0.9800 . ?
C17 C22 1.387(3) . ?
C17 C18 1.398(3) . ?
C18 C19 1.392(3) . ?
C18 H18 0.9500 . ?
C19 C20 1.403(3) . ?
C19 C27 1.531(3) . ?
C20 C21 1.388(3) . ?
C20 H20 0.9500 . ?
C21 C22 1.401(3) . ?
C21 C23 1.536(3) . ?
C22 H22 0.9500 . ?
C23 C26 1.520(4) . ?
C23 C24 1.522(4) . ?
C23 C25 1.523(4) . ?
C24 H24A 0.9800 . ?
C24 H24B 0.9800 . ?
C24 H24C 0.9800 . ?
C25 H25A 0.9800 . ?
C25 H25B 0.9800 . ?
C25 H25C 0.9800 . ?
C26 H26A 0.9800 . ?
C26 H26B 0.9800 . ?
C26 H26C 0.9800 . ?
C27 C28 1.498(5) . ?
C27 C30' 1.509(6) . ?
C27 C28' 1.533(5) . ?
C27 C29 1.538(5) . ?
C27 C30 1.545(5) . ?
C27 C29' 1.547(5) . ?
C28 H28A 0.9800 . ?
C28 H28B 0.9800 . ?
C28 H28C 0.9800 . ?
C29 H29A 0.9800 . ?
C29 H29B 0.9800 . ?
C29 H29C 0.9800 . ?
C30 H30A 0.9800 . ?
C30 H30B 0.9800 . ?
C30 H30C 0.9800 . ?
C28' H28D 0.9800 . ?
C28' H28E 0.9800 . ?
C28' H28F 0.9800 . ?
C29' H29D 0.9800 . ?
C29' H29E 0.9800 . ?
C29' H29F 0.9800 . ?
C30' H30D 0.9800 . ?
C30' H30E 0.9800 . ?
C30' H30F 0.9800 . ?
C31 C32 1.200(3) . ?
C32 C33 1.433(3) . ?
C33 C38 1.390(3) . ?
C33 C34 1.394(3) . ?
C34 C35 1.379(3) . ?
C34 H34 0.9500 . ?
C35 C36 1.381(4) . ?
C35 H35 0.9500 . ?
C36 C37 1.384(4) . ?
C36 H36 0.9500 . ?
C37 C38 1.387(4) . ?
C37 H37 0.9500 . ?
C38 H38 0.9500 . ?
C39 C40 1.200(3) . ?
C40 C41 1.432(3) . ?
C41 C42 1.385(4) . ?
C41 C46 1.392(3) . ?
C42 C43 1.388(4) . ?
C42 H42 0.9500 . ?
C43 C44 1.375(5) . ?
C43 H43 0.9500 . ?
C44 C45 1.379(5) . ?
C44 H44 0.9500 . ?
C45 C46 1.389(4) . ?
C45 H45 0.9500 . ?
C46 H46 0.9500 . ?
C47 C48 1.203(3) . ?
C48 C49 1.432(3) . ?
C49 C50 1.395(3) . ?
C49 C54 1.397(3) . ?
C50 C51 1.387(3) . ?
C50 H50 0.9500 . ?
C51 C52 1.369(4) . ?
C51 H51 0.9500 . ?
C52 C53 1.387(5) . ?
C52 H52 0.9500 . ?
C53 C54 1.386(4) . ?
C53 H53 0.9500 . ?
C54 H54 0.9500 . ?
C60 Cl2 1.749(3) . ?
C60 Cl1 1.751(3) . ?
C60 Cl3 1.754(3) . ?
C60 H60 1.0000 . ?
C61 Cl5 1.725(4) . ?
C61 Cl6 1.734(4) . ?
C61 Cl4 1.740(4) . ?
C61 H61 1.0000 . ?

loop_
_geom_torsion_atom_site_label_1
_geom_torsion_atom_site_label_2
_geom_torsion_atom_site_label_3
_geom_torsion_atom_site_label_4
_geom_torsion
_geom_torsion_site_symmetry_1
_geom_torsion_site_symmetry_2
_geom_torsion_site_symmetry_3
_geom_torsion_site_symmetry_4
_geom_torsion_publ_flag
N2 Ru1 P1 C47 -21.84(10) 2_666 . . . ?
N2 Ru1 P1 C47 158.16(10) . . . . ?
N1 Ru1 P1 C47 -114.91(10) 2_666 . . . ?
N1 Ru1 P1 C47 65.09(10) . . . . ?
N2 Ru1 P1 C39 -142.51(10) 2_666 . . . ?
N2 Ru1 P1 C39 37.50(10) . . . . ?
N1 Ru1 P1 C39 124.43(10) 2_666 . . . ?
N1 Ru1 P1 C39 -55.57(10) . . . . ?
N2 Ru1 P1 C31 98.74(9) 2_666 . . . ?
N2 Ru1 P1 C31 -81.26(9) . . . . ?
N1 Ru1 P1 C31 5.68(9) 2_666 . . . ?
N1 Ru1 P1 C31 -174.32(9) . . . . ?
N2 Ru1 N1 C1 179.86(16) 2_666 . . . ?
N2 Ru1 N1 C1 -0.14(16) . . . . ?
P1 Ru1 N1 C1 -91.28(15) 2_666 . . . ?
P1 Ru1 N1 C1 88.72(15) . . . . ?
N2 Ru1 N1 C8 -0.49(17) 2_666 . . 2_666 ?
N2 Ru1 N1 C8 179.51(17) . . . 2_666 ?
P1 Ru1 N1 C8 88.36(16) 2_666 . . 2_666 ?
P1 Ru1 N1 C8 -91.64(16) . . . 2_666 ?
N1 Ru1 N2 C3 178.61(16) 2_666 . . . ?
N1 Ru1 N2 C3 -1.39(16) . . . . ?
P1 Ru1 N2 C3 89.73(15) 2_666 . . . ?
P1 Ru1 N2 C3 -90.27(15) . . . . ?
N1 Ru1 N2 C6 -3.27(17) 2_666 . . . ?
N1 Ru1 N2 C6 176.73(17) . . . . ?
P1 Ru1 N2 C6 -92.15(16) 2_666 . . . ?
P1 Ru1 N2 C6 87.85(16) . . . . ?
C8 N1 C1 C2 -177.5(2) 2_666 . . . ?
Ru1 N1 C1 C2 2.2(3) . . . . ?
C8 N1 C1 C10 2.2(2) 2_666 . . 2_666 ?
Ru1 N1 C1 C10 -178.13(13) . . . 2_666 ?
N1 C1 C2 C3 -3.2(4) . . . . ?
C10 C1 C2 C3 177.2(2) 2_666 . . . ?
C6 N2 C3 C2 -177.4(2) . . . . ?
Ru1 N2 C3 C2 1.1(3) . . . . ?
C6 N2 C3 C4 0.0(2) . . . . ?
Ru1 N2 C3 C4 178.43(13) . . . . ?
C1 C2 C3 N2 1.3(4) . . . . ?
C1 C2 C3 C4 -175.6(2) . . . . ?
N2 C3 C4 C5 -0.7(2) . . . . ?
C2 C3 C4 C5 176.6(2) . . . . ?
N2 C3 C4 C13 178.5(2) . . . . ?
C2 C3 C4 C13 -4.1(4) . . . . ?
C3 C4 C5 C6 1.2(2) . . . . ?
C13 C4 C5 C6 -178.1(2) . . . . ?
C3 C4 C5 C11 -179.6(2) . . . . ?
C13 C4 C5 C11 1.2(4) . . . . ?
C3 N2 C6 C7 -178.23(19) . . . . ?
Ru1 N2 C6 C7 3.4(3) . . . . ?
C3 N2 C6 C5 0.8(2) . . . . ?
Ru1 N2 C6 C5 -177.59(14) . . . . ?
C4 C5 C6 N2 -1.2(2) . . . . ?
C11 C5 C6 N2 179.6(2) . . . . ?
C4 C5 C6 C7 177.7(2) . . . . ?
C11 C5 C6 C7 -1.5(4) . . . . ?
N2 C6 C7 C8 0.4(3) . . . . ?
C5 C6 C7 C8 -178.4(2) . . . . ?
N2 C6 C7 C17 -178.42(18) . . . . ?
C5 C6 C7 C17 2.8(3) . . . . ?
C6 C7 C8 N1 -3.3(3) . . . 2_666 ?
C17 C7 C8 N1 175.48(17) . . . 2_666 ?
C6 C7 C8 C9 177.6(2) . . . . ?
C17 C7 C8 C9 -3.6(3) . . . . ?
N1 C8 C9 C10 -0.9(2) 2_666 . . . ?
C7 C8 C9 C10 178.3(2) . . . . ?
N1 C8 C9 C12 179.1(2) 2_666 . . . ?
C7 C8 C9 C12 -1.7(4) . . . . ?
C8 C9 C10 C1 -0.4(2) . . . 2_666 ?
C12 C9 C10 C1 179.63(19) . . . 2_666 ?
C8 C9 C10 C15 178.5(2) . . . . ?
C12 C9 C10 C15 -1.5(4) . . . . ?
C5 C4 C13 C14 80.5(4) . . . . ?
C3 C4 C13 C14 -98.7(3) . . . . ?
C9 C10 C15 C16 97.9(3) . . . . ?
C1 C10 C15 C16 -83.4(3) 2_666 . . . ?
C6 C7 C17 C22 -87.6(2) . . . . ?
C8 C7 C17 C22 93.5(2) . . . . ?
C6 C7 C17 C18 93.0(2) . . . . ?
C8 C7 C17 C18 -85.9(2) . . . . ?
C22 C17 C18 C19 0.3(3) . . . . ?
C7 C17 C18 C19 179.8(2) . . . . ?
C17 C18 C19 C20 -0.3(3) . . . . ?
C17 C18 C19 C27 179.2(2) . . . . ?
C18 C19 C20 C21 0.0(3) . . . . ?
C27 C19 C20 C21 -179.6(2) . . . . ?
C19 C20 C21 C22 0.3(3) . . . . ?
C19 C20 C21 C23 -178.4(2) . . . . ?
C18 C17 C22 C21 0.0(3) . . . . ?
C7 C17 C22 C21 -179.4(2) . . . . ?
C20 C21 C22 C17 -0.3(3) . . . . ?
C23 C21 C22 C17 178.4(2) . . . . ?
C20 C21 C23 C26 -122.1(3) . . . . ?
C22 C21 C23 C26 59.2(3) . . . . ?
C20 C21 C23 C24 118.7(3) . . . . ?
C22 C21 C23 C24 -59.9(3) . . . . ?
C20 C21 C23 C25 -1.1(4) . . . . ?
C22 C21 C23 C25 -179.8(3) . . . . ?
C18 C19 C27 C28 -73.0(4) . . . . ?
C20 C19 C27 C28 106.5(3) . . . . ?
C18 C19 C27 C30' 120.1(4) . . . . ?
C20 C19 C27 C30' -60.4(4) . . . . ?
C18 C19 C27 C28' -3.4(4) . . . . ?
C20 C19 C27 C28' 176.1(3) . . . . ?
C18 C19 C27 C29 164.8(3) . . . . ?
C20 C19 C27 C29 -15.6(4) . . . . ?
C18 C19 C27 C30 48.0(4) . . . . ?
C20 C19 C27 C30 -132.5(3) . . . . ?
C18 C19 C27 C29' -121.0(3) . . . . ?
C20 C19 C27 C29' 58.6(4) . . . . ?
Ru1 P1 C31 C32 21(4) . . . . ?
C38 C33 C34 C35 -0.3(4) . . . . ?
C32 C33 C34 C35 179.4(2) . . . . ?
C33 C34 C35 C36 -0.9(4) . . . . ?
C34 C35 C36 C37 1.0(5) . . . . ?
C35 C36 C37 C38 0.0(5) . . . . ?
C36 C37 C38 C33 -1.1(5) . . . . ?
C34 C33 C38 C37 1.3(4) . . . . ?
C32 C33 C38 C37 -178.5(3) . . . . ?
C46 C41 C42 C43 1.0(4) . . . . ?
C40 C41 C42 C43 -176.9(3) . . . . ?
C41 C42 C43 C44 0.0(5) . . . . ?
C42 C43 C44 C45 -0.7(5) . . . . ?
C43 C44 C45 C46 0.5(5) . . . . ?
C44 C45 C46 C41 0.4(4) . . . . ?
C42 C41 C46 C45 -1.2(4) . . . . ?
C40 C41 C46 C45 176.7(2) . . . . ?
C54 C49 C50 C51 0.2(4) . . . . ?
C48 C49 C50 C51 -176.6(2) . . . . ?
C49 C50 C51 C52 0.3(4) . . . . ?
C50 C51 C52 C53 -0.1(4) . . . . ?
C51 C52 C53 C54 -0.6(4) . . . . ?
C52 C53 C54 C49 1.1(4) . . . . ?
C50 C49 C54 C53 -0.9(4) . . . . ?
C48 C49 C54 C53 175.9(2) . . . . ?
